data_4122261
loop_
_publ_author_name
'Crisenza, Giacomo E. M.'
'McCreanor, Niall G.'
'Bower, John F.'

_publ_section_title
;
 Branch-Selective, Iridium-Catalyzed Hydroarylation of Monosubstituted
 Alkenes via a Cooperative Destabilization Strategy.
;
_journal_issue 29
_journal_name_full 'Journal of the American Chemical Society'
_journal_page_first 10258
_journal_page_last 10261
_journal_paper_doi 10.1021/ja505776m
_journal_volume 136
_journal_year 2014
_chemical_formula_moiety 'C19 H21 N O'
_chemical_formula_sum 'C19 H21 N O'
_chemical_formula_weight 279.37
_chemical_name_systematic
;
 ?
;
_space_group_crystal_system orthorhombic
_space_group_IT_number 61
_space_group_name_Hall '-P 2ac 2ab'
_space_group_name_H-M_alt 'P b c a'
_symmetry_space_group_name_Hall '-P 2ac 2ab'
_symmetry_space_group_name_H-M 'P b c a'
_atom_sites_solution_hydrogens geom
_audit_creation_method SHELXL-2013
_cell_angle_alpha 90
_cell_angle_beta 90
_cell_angle_gamma 90
_cell_formula_units_Z 8
_cell_length_a 11.9905(19)
_cell_length_b 15.728(2)
_cell_length_c 16.060(3)
_cell_measurement_reflns_used 9879
_cell_measurement_temperature 150(2)
_cell_measurement_theta_max 66.98
_cell_measurement_theta_min 3.69
_cell_volume 3028.7(8)
_computing_cell_refinement 'Bruker SAINT'
_computing_data_collection 'Bruker APEX2'
_computing_data_reduction 'Bruker SAINT'
_computing_molecular_graphics 'Bruker SHELXTL'
_computing_publication_material 'Bruker SHELXTL'
_computing_structure_refinement 'SHELXL-2013 (Sheldrick, 2013)'
_computing_structure_solution 'SHELXL-2013 (Sheldrick, 2013)'
_diffrn_ambient_temperature 150(2)
_diffrn_measured_fraction_theta_full 0.976
_diffrn_measured_fraction_theta_max 0.992
_diffrn_measurement_device_type 'Bruker APEX-II CCD'
_diffrn_measurement_method '\f and \w scans'
_diffrn_radiation_type CuK\a
_diffrn_radiation_wavelength 1.54178
_diffrn_reflns_av_R_equivalents 0.0359
_diffrn_reflns_av_unetI/netI 0.0280
_diffrn_reflns_Laue_measured_fraction_full 0.976
_diffrn_reflns_Laue_measured_fraction_max 0.992
_diffrn_reflns_limit_h_max 13
_diffrn_reflns_limit_h_min -14
_diffrn_reflns_limit_k_max 16
_diffrn_reflns_limit_k_min -18
_diffrn_reflns_limit_l_max 14
_diffrn_reflns_limit_l_min -19
_diffrn_reflns_number 14673
_diffrn_reflns_point_group_measured_fraction_full 0.976
_diffrn_reflns_point_group_measured_fraction_max 0.992
_diffrn_reflns_theta_full 67.679
_diffrn_reflns_theta_max 66.975
_diffrn_reflns_theta_min 5.395
_diffrn_source 'sealed tube'
_exptl_absorpt_coefficient_mu 0.581
_exptl_absorpt_correction_T_max 0.7529
_exptl_absorpt_correction_T_min 0.4909
_exptl_absorpt_correction_type multi-scan
_exptl_absorpt_process_details SADABS-2012/1
_exptl_crystal_colour colourless
_exptl_crystal_density_diffrn 1.225
_exptl_crystal_description block
_exptl_crystal_F_000 1200
_exptl_crystal_size_max 0.220
_exptl_crystal_size_mid 0.150
_exptl_crystal_size_min 0.070
_refine_diff_density_max 0.168
_refine_diff_density_min -0.282
_refine_diff_density_rms 0.055
_refine_ls_extinction_method none
_refine_ls_goodness_of_fit_ref 1.010
_refine_ls_hydrogen_treatment constr
_refine_ls_matrix_type full
_refine_ls_number_parameters 191
_refine_ls_number_reflns 2681
_refine_ls_number_restraints 0
_refine_ls_restrained_S_all 1.010
_refine_ls_R_factor_all 0.0390
_refine_ls_R_factor_gt 0.0374
_refine_ls_shift/su_max 0.001
_refine_ls_shift/su_mean 0.000
_refine_ls_structure_factor_coef Fsqd
_refine_ls_weighting_details 'w=1/[\s^2^(Fo^2^)+(0.0590P)^2^+0.9493P] where P=(Fo^2^+2Fc^2^)/3'
_refine_ls_weighting_scheme calc
_refine_ls_wR_factor_gt 0.0993
_refine_ls_wR_factor_ref 0.1010
_reflns_Friedel_coverage 0.000
_reflns_number_gt 2538
_reflns_number_total 2681
_reflns_threshold_expression 'I > 2\s(I)'
_cod_data_source_file ja505776m_si_002.cif
_cod_data_source_block Pbca
_cod_depositor_comments 'Adding full bibliography for 4122261--4122262.cif.'
_cod_original_cell_volume 3028.8(8)
_cod_database_code 4122261
_shelx_space_group_comment
;
The symmetry employed for this shelxl refinement is uniquely defined
by the following loop, which should always be used as a source of
symmetry information in preference to the above space-group names.
They are only intended as comments.
;
_shelx_estimated_absorpt_t_min 0.883
_shelx_estimated_absorpt_t_max 0.960
_shelxl_version_number 2013-3

loop_
_space_group_symop_operation_xyz
'x, y, z'
'-x+1/2, -y, z+1/2'
'-x, y+1/2, -z+1/2'
'x+1/2, -y+1/2, -z'
'-x, -y, -z'
'x-1/2, y, -z-1/2'
'x, -y-1/2, z-1/2'
'-x-1/2, y-1/2, z'

loop_
_atom_site_label
_atom_site_type_symbol
_atom_site_fract_x
_atom_site_fract_y
_atom_site_fract_z
_atom_site_U_iso_or_equiv
_atom_site_adp_type
_atom_site_occupancy
_atom_site_site_symmetry_order
_atom_site_calc_flag
_atom_site_refinement_flags_posn
_atom_site_refinement_flags_adp
C1 C 0.64942(10) 0.22471(8) 0.54504(8) 0.0343(3) Uani 1 1 d . .
H1A H 0.6882 0.2006 0.4976 0.041 Uiso 1 1 calc R U
H1B H 0.6972 0.2209 0.5936 0.041 Uiso 1 1 calc R U
C2 C 0.61609(12) 0.31695(8) 0.52806(8) 0.0384(3) Uani 1 1 d . .
H2A H 0.6665 0.3560 0.5558 0.046 Uiso 1 1 calc R U
H2B H 0.6166 0.3288 0.4688 0.046 Uiso 1 1 calc R U
C3 C 0.49897(13) 0.32445(8) 0.56321(8) 0.0365(3) Uani 1 1 d . .
H3A H 0.5006 0.3355 0.6226 0.044 Uiso 1 1 calc R U
H3B H 0.4576 0.3694 0.5358 0.044 Uiso 1 1 calc R U
C4 C 0.44867(10) 0.23792(7) 0.54469(8) 0.0289(3) Uani 1 1 d . .
H4A H 0.3871 0.2254 0.5819 0.035 Uiso 1 1 calc R U
H4B H 0.4229 0.2343 0.4875 0.035 Uiso 1 1 calc R U
C5 C 0.54104(8) 0.10736(7) 0.60200(6) 0.0194(2) Uani 1 1 d . .
C6 C 0.42849(9) 0.06883(6) 0.61749(6) 0.0189(2) Uani 1 1 d . .
C7 C 0.36798(9) 0.03957(7) 0.54926(7) 0.0230(3) Uani 1 1 d . .
H7 H 0.3960 0.0472 0.4958 0.028 Uiso 1 1 calc R U
C8 C 0.26653(9) -0.00075(7) 0.56051(7) 0.0254(3) Uani 1 1 d . .
H8 H 0.2272 -0.0217 0.5150 0.031 Uiso 1 1 calc R U
C9 C 0.22431(9) -0.00958(7) 0.64012(7) 0.0251(3) Uani 1 1 d . .
H9 H 0.1555 -0.0356 0.6480 0.030 Uiso 1 1 calc R U
C10 C 0.28384(9) 0.02010(7) 0.70845(7) 0.0223(2) Uani 1 1 d . .
H10 H 0.2538 0.0142 0.7615 0.027 Uiso 1 1 calc R U
C11 C 0.38748(8) 0.05847(6) 0.69886(6) 0.0184(2) Uani 1 1 d . .
C12 C 0.45484(8) 0.09006(7) 0.77316(6) 0.0201(2) Uani 1 1 d . .
H12 H 0.5330 0.0750 0.7630 0.024 Uiso 1 1 calc R U
C13 C 0.42040(10) 0.04826(7) 0.85555(7) 0.0266(3) Uani 1 1 d . .
H13A H 0.3470 0.0671 0.8707 0.040 Uiso 1 1 calc R U
H13B H 0.4723 0.0639 0.8984 0.040 Uiso 1 1 calc R U
H13C H 0.4203 -0.0124 0.8491 0.040 Uiso 1 1 calc R U
C14 C 0.44935(9) 0.18630(7) 0.78232(6) 0.0204(2) Uani 1 1 d . .
C15 C 0.54355(10) 0.23302(8) 0.80277(7) 0.0293(3) Uani 1 1 d . .
H15 H 0.6121 0.2057 0.8071 0.035 Uiso 1 1 calc R U
C16 C 0.53708(12) 0.32030(8) 0.81684(8) 0.0378(3) Uani 1 1 d . .
H16 H 0.6011 0.3505 0.8307 0.045 Uiso 1 1 calc R U
C17 C 0.43640(12) 0.36209(8) 0.81032(7) 0.0361(3) Uani 1 1 d . .
H17 H 0.4319 0.4203 0.8199 0.043 Uiso 1 1 calc R U
C18 C 0.34263(12) 0.31644(8) 0.78940(8) 0.0345(3) Uani 1 1 d . .
H18 H 0.2744 0.3441 0.7846 0.041 Uiso 1 1 calc R U
C19 C 0.34912(10) 0.22948(7) 0.77547(7) 0.0276(3) Uani 1 1 d . .
H19 H 0.2849 0.1996 0.7613 0.033 Uiso 1 1 calc R U
N1 N 0.54326(8) 0.18081(6) 0.55947(6) 0.0240(2) Uani 1 1 d . .
O1 O 0.62703(6) 0.07133(5) 0.62486(5) 0.0249(2) Uani 1 1 d . .

loop_
_atom_site_aniso_label
_atom_site_aniso_U_11
_atom_site_aniso_U_22
_atom_site_aniso_U_33
_atom_site_aniso_U_23
_atom_site_aniso_U_13
_atom_site_aniso_U_12
C1 0.0313(6) 0.0328(7) 0.0388(7) 0.0077(5) 0.0007(5) -0.0097(5)
C2 0.0543(8) 0.0281(6) 0.0326(7) 0.0063(5) 0.0017(6) -0.0109(6)
C3 0.0590(9) 0.0229(6) 0.0277(6) 0.0041(5) 0.0049(6) 0.0025(6)
C4 0.0337(6) 0.0256(6) 0.0275(6) 0.0048(5) 0.0005(5) 0.0066(5)
C5 0.0235(5) 0.0207(5) 0.0140(5) -0.0019(4) 0.0005(4) 0.0007(4)
C6 0.0211(5) 0.0159(5) 0.0197(5) -0.0002(4) -0.0014(4) 0.0029(4)
C7 0.0263(5) 0.0241(5) 0.0187(5) -0.0011(4) -0.0011(4) 0.0024(4)
C8 0.0258(6) 0.0240(5) 0.0265(6) -0.0045(4) -0.0082(4) 0.0006(4)
C9 0.0197(5) 0.0222(5) 0.0333(6) -0.0023(4) -0.0008(4) -0.0011(4)
C10 0.0234(5) 0.0206(5) 0.0229(5) -0.0006(4) 0.0036(4) 0.0014(4)
C11 0.0210(5) 0.0145(5) 0.0196(5) -0.0005(4) -0.0002(4) 0.0040(4)
C12 0.0197(5) 0.0228(5) 0.0178(5) -0.0010(4) 0.0004(4) 0.0024(4)
C13 0.0328(6) 0.0272(6) 0.0197(5) 0.0022(4) -0.0013(5) 0.0015(5)
C14 0.0250(5) 0.0237(6) 0.0125(5) -0.0002(4) 0.0013(4) -0.0022(4)
C15 0.0259(6) 0.0364(7) 0.0257(6) 0.0007(5) 0.0016(5) -0.0082(5)
C16 0.0480(8) 0.0349(7) 0.0306(7) -0.0014(5) -0.0003(6) -0.0225(6)
C17 0.0621(9) 0.0211(6) 0.0252(6) -0.0010(5) 0.0028(6) -0.0069(6)
C18 0.0439(7) 0.0245(6) 0.0353(7) -0.0015(5) -0.0001(6) 0.0056(5)
C19 0.0274(6) 0.0243(6) 0.0313(6) -0.0037(4) -0.0033(5) -0.0001(4)
N1 0.0238(5) 0.0223(5) 0.0259(5) 0.0041(4) 0.0006(4) -0.0009(4)
O1 0.0210(4) 0.0288(4) 0.0250(4) 0.0034(3) -0.0017(3) 0.0025(3)

loop_
_atom_type_symbol
_atom_type_description
_atom_type_scat_dispersion_real
_atom_type_scat_dispersion_imag
_atom_type_scat_source
C C 0.0181 0.0091 'International Tables Vol C Tables 4.2.6.8 and 6.1.1.4'
H H 0.0000 0.0000 'International Tables Vol C Tables 4.2.6.8 and 6.1.1.4'
N N 0.0311 0.0180 'International Tables Vol C Tables 4.2.6.8 and 6.1.1.4'
O O 0.0492 0.0322 'International Tables Vol C Tables 4.2.6.8 and 6.1.1.4'

loop_
_geom_angle_atom_site_label_1
_geom_angle_atom_site_label_2
_geom_angle_atom_site_label_3
_geom_angle
N1 C1 C2 104.35(10)
N1 C1 H1A 110.9
C2 C1 H1A 110.9
N1 C1 H1B 110.9
C2 C1 H1B 110.9
H1A C1 H1B 108.9
C3 C2 C1 104.43(10)
C3 C2 H2A 110.9
C1 C2 H2A 110.9
C3 C2 H2B 110.9
C1 C2 H2B 110.9
H2A C2 H2B 108.9
C4 C3 C2 103.00(10)
C4 C3 H3A 111.2
C2 C3 H3A 111.2
C4 C3 H3B 111.2
C2 C3 H3B 111.2
H3A C3 H3B 109.1
N1 C4 C3 102.14(10)
N1 C4 H4A 111.3
C3 C4 H4A 111.3
N1 C4 H4B 111.3
C3 C4 H4B 111.3
H4A C4 H4B 109.2
O1 C5 N1 122.05(10)
O1 C5 C6 121.16(9)
N1 C5 C6 116.74(9)
C7 C6 C11 120.73(10)
C7 C6 C5 118.14(9)
C11 C6 C5 121.05(9)
C8 C7 C6 120.45(10)
C8 C7 H7 119.8
C6 C7 H7 119.8
C9 C8 C7 119.27(10)
C9 C8 H8 120.4
C7 C8 H8 120.4
C8 C9 C10 120.57(10)
C8 C9 H9 119.7
C10 C9 H9 119.7
C9 C10 C11 121.16(10)
C9 C10 H10 119.4
C11 C10 H10 119.4
C10 C11 C6 117.78(9)
C10 C11 C12 121.90(9)
C6 C11 C12 120.31(9)
C14 C12 C11 112.13(8)
C14 C12 C13 109.34(9)
C11 C12 C13 113.14(9)
C14 C12 H12 107.3
C11 C12 H12 107.3
C13 C12 H12 107.3
C12 C13 H13A 109.5
C12 C13 H13B 109.5
H13A C13 H13B 109.5
C12 C13 H13C 109.5
H13A C13 H13C 109.5
H13B C13 H13C 109.5
C19 C14 C15 117.76(10)
C19 C14 C12 121.17(9)
C15 C14 C12 120.96(10)
C14 C15 C16 121.00(12)
C14 C15 H15 119.5
C16 C15 H15 119.5
C17 C16 C15 120.40(11)
C17 C16 H16 119.8
C15 C16 H16 119.8
C18 C17 C16 119.04(11)
C18 C17 H17 120.5
C16 C17 H17 120.5
C17 C18 C19 120.52(12)
C17 C18 H18 119.7
C19 C18 H18 119.7
C14 C19 C18 121.26(11)
C14 C19 H19 119.4
C18 C19 H19 119.4
C5 N1 C1 120.18(9)
C5 N1 C4 126.46(9)
C1 N1 C4 110.94(9)

loop_
_geom_bond_atom_site_label_1
_geom_bond_atom_site_label_2
_geom_bond_distance
C1 N1 1.4666(15)
C1 C2 1.5293(18)
C1 H1A 0.9700
C1 H1B 0.9700
C2 C3 1.518(2)
C2 H2A 0.9700
C2 H2B 0.9700
C3 C4 1.5180(17)
C3 H3A 0.9700
C3 H3B 0.9700
C4 N1 1.4661(14)
C4 H4A 0.9700
C4 H4B 0.9700
C5 O1 1.2325(13)
C5 N1 1.3423(14)
C5 C6 1.5001(14)
C6 C7 1.3925(15)
C6 C11 1.4057(15)
C7 C8 1.3836(16)
C7 H7 0.9300
C8 C9 1.3822(16)
C8 H8 0.9300
C9 C10 1.3899(16)
C9 H9 0.9300
C10 C11 1.3901(15)
C10 H10 0.9300
C11 C12 1.5242(14)
C12 C14 1.5222(15)
C12 C13 1.5342(15)
C12 H12 0.9800
C13 H13A 0.9600
C13 H13B 0.9600
C13 H13C 0.9600
C14 C19 1.3848(16)
C14 C15 1.3869(16)
C15 C16 1.3934(19)
C15 H15 0.9300
C16 C17 1.379(2)
C16 H16 0.9300
C17 C18 1.3757(19)
C17 H17 0.9300
C18 C19 1.3882(17)
C18 H18 0.9300
C19 H19 0.9300

loop_
_geom_torsion_atom_site_label_1
_geom_torsion_atom_site_label_2
_geom_torsion_atom_site_label_3
_geom_torsion_atom_site_label_4
_geom_torsion
N1 C1 C2 C3 19.05(13)
C1 C2 C3 C4 -35.55(13)
C2 C3 C4 N1 38.03(11)
O1 C5 C6 C7 -111.32(11)
N1 C5 C6 C7 66.19(13)
O1 C5 C6 C11 65.47(14)
N1 C5 C6 C11 -117.03(11)
C11 C6 C7 C8 -0.39(16)
C5 C6 C7 C8 176.41(9)
C6 C7 C8 C9 1.80(16)
C7 C8 C9 C10 -1.28(16)
C8 C9 C10 C11 -0.69(16)
C9 C10 C11 C6 2.06(15)
C9 C10 C11 C12 -178.96(10)
C7 C6 C11 C10 -1.53(15)
C5 C6 C11 C10 -178.23(9)
C7 C6 C11 C12 179.48(9)
C5 C6 C11 C12 2.77(14)
C10 C11 C12 C14 -103.47(11)
C6 C11 C12 C14 75.48(12)
C10 C11 C12 C13 20.76(13)
C6 C11 C12 C13 -160.28(9)
C11 C12 C14 C19 45.32(13)
C13 C12 C14 C19 -81.00(12)
C11 C12 C14 C15 -138.60(10)
C13 C12 C14 C15 95.08(12)
C19 C14 C15 C16 0.72(16)
C12 C14 C15 C16 -175.49(10)
C14 C15 C16 C17 -0.28(18)
C15 C16 C17 C18 -0.25(19)
C16 C17 C18 C19 0.32(19)
C15 C14 C19 C18 -0.66(17)
C12 C14 C19 C18 175.55(11)
C17 C18 C19 C14 0.15(19)
O1 C5 N1 C1 -5.37(16)
C6 C5 N1 C1 177.15(10)
O1 C5 N1 C4 -166.10(10)
C6 C5 N1 C4 16.42(16)
C2 C1 N1 C5 -158.15(10)
C2 C1 N1 C4 5.33(13)
C3 C4 N1 C5 134.87(11)
C3 C4 N1 C1 -27.34(12)
